data_4130431
loop_
_publ_author_name
'Sahu, Sumit'
'Zhang, Bo'
'Pollock, Christopher J.'
'D\"urr, Maximilian'
'Davies, Casey G.'
'Confer, Alex M.'
'Ivanovi\'c-Burmazovi\'c, Ivana'
'Siegler, Maxime A.'
'Jameson, Guy N. L.'
'Krebs, Carsten'
'Goldberg, David P.'

_publ_section_title
;
 Aromatic C-F Hydroxylation by Nonheme Iron(IV)-Oxo Complexes: Structural,
 Spectroscopic, and Mechanistic Investigations.
;
_journal_issue 39
_journal_name_full 'Journal of the American Chemical Society'
_journal_page_first 12791
_journal_page_last 12802
_journal_paper_doi 10.1021/jacs.6b03346
_journal_volume 138
_journal_year 2016
_chemical_formula_moiety 'C39 H32 F4 Fe N6 O2, 2(Cl O4)'
_chemical_formula_sum 'C39 H32 Cl2 F4 Fe N6 O10'
_chemical_formula_weight 947.45
_space_group_crystal_system monoclinic
_space_group_IT_number 14
_space_group_name_Hall '-P 2yn'
_space_group_name_H-M_alt 'P 1 21/n 1'
_atom_sites_solution_hydrogens geom
_atom_sites_solution_primary direct
_atom_sites_solution_secondary difmap
_audit_creation_method SHELXL-2014/7
_cell_angle_alpha 90
_cell_angle_beta 96.679(2)
_cell_angle_gamma 90
_cell_formula_units_Z 4
_cell_length_a 12.6196(3)
_cell_length_b 20.6085(5)
_cell_length_c 14.9361(3)
_cell_measurement_reflns_used 8879
_cell_measurement_temperature 110(2)
_cell_measurement_theta_max 72.02
_cell_measurement_theta_min 4.10
_cell_volume 3858.08(15)
_computing_cell_refinement
;
CrysAlisPro, Agilent Technologies,
Version 1.171.36.32 (release 02-08-2013 CrysAlis171 .NET)
(compiled Aug  2 2013,16:46:58)
;
_computing_data_collection
;
CrysAlisPro, Agilent Technologies,
Version 1.171.36.32 (release 02-08-2013 CrysAlis171 .NET)
(compiled Aug  2 2013,16:46:58)
;
_computing_data_reduction
;
CrysAlisPro, Agilent Technologies,
Version 1.171.36.32 (release 02-08-2013 CrysAlis171 .NET)
(compiled Aug  2 2013,16:46:58)
;
_computing_molecular_graphics 'SHELXTL v6.10 (Sheldrick, 2008)'
_computing_publication_material 'SHELXTL v6.10 (Sheldrick, 2008)'
_computing_structure_refinement 'SHELXL-2014/7 (Sheldrick, 2014)'
_computing_structure_solution 'SHELXS-2014/7 (Sheldrick, 2014)'
_diffrn_ambient_temperature 110(2)
_diffrn_measured_fraction_theta_full 1.000
_diffrn_measured_fraction_theta_max 0.999
_diffrn_measurement_device_type 'SuperNova, Dual, Cu at zero, Atlas'
_diffrn_measurement_method '\w scans'
_diffrn_radiation_monochromator mirror
_diffrn_radiation_source 'SuperNova (Cu) X-ray Source'
_diffrn_radiation_type CuK\a
_diffrn_radiation_wavelength 1.54178
_diffrn_reflns_av_R_equivalents 0.0445
_diffrn_reflns_av_unetI/netI 0.0430
_diffrn_reflns_Laue_measured_fraction_full 1.000
_diffrn_reflns_Laue_measured_fraction_max 0.999
_diffrn_reflns_limit_h_max 12
_diffrn_reflns_limit_h_min -15
_diffrn_reflns_limit_k_max 24
_diffrn_reflns_limit_k_min -25
_diffrn_reflns_limit_l_max 18
_diffrn_reflns_limit_l_min -18
_diffrn_reflns_number 25214
_diffrn_reflns_point_group_measured_fraction_full 1.000
_diffrn_reflns_point_group_measured_fraction_max 0.999
_diffrn_reflns_theta_full 67.679
_diffrn_reflns_theta_max 71.895
_diffrn_reflns_theta_min 3.671
_exptl_absorpt_coefficient_mu 5.192
_exptl_absorpt_correction_T_max 0.823
_exptl_absorpt_correction_T_min 0.290
_exptl_absorpt_correction_type analytical
_exptl_absorpt_process_details
;
CrysAlisPro, Agilent Technologies,
Version 1.171.36.32 (release 02-08-2013 CrysAlis171 .NET)
(compiled Aug  2 2013,16:46:58)
Analytical numeric absorption correction using a multifaceted crystal
			model based on expressions derived by R.C. Clark & J.S. Reid.
(Clark, R. C. & Reid, J. S. (1995). Acta Cryst. A51, 887-897)
;
_exptl_crystal_colour orange-red
_exptl_crystal_density_diffrn 1.631
_exptl_crystal_description lath
_exptl_crystal_F_000 1936
_exptl_crystal_size_max 0.39
_exptl_crystal_size_mid 0.13
_exptl_crystal_size_min 0.05
_refine_diff_density_max 0.486
_refine_diff_density_min -0.395
_refine_diff_density_rms 0.061
_refine_ls_extinction_method none
_refine_ls_goodness_of_fit_ref 1.014
_refine_ls_hydrogen_treatment constr
_refine_ls_matrix_type full
_refine_ls_number_parameters 636
_refine_ls_number_reflns 7568
_refine_ls_number_restraints 278
_refine_ls_restrained_S_all 1.032
_refine_ls_R_factor_all 0.0521
_refine_ls_R_factor_gt 0.0393
_refine_ls_shift/su_max 0.001
_refine_ls_shift/su_mean 0.000
_refine_ls_structure_factor_coef Fsqd
_refine_ls_weighting_details 'w=1/[\s^2^(Fo^2^)+(0.0468P)^2^+2.2326P] where P=(Fo^2^+2Fc^2^)/3'
_refine_ls_weighting_scheme calc
_refine_ls_wR_factor_gt 0.0939
_refine_ls_wR_factor_ref 0.1022
_reflns_Friedel_coverage 0.000
_reflns_number_gt 6270
_reflns_number_total 7568
_reflns_threshold_expression 'I > 2\s(I)'
_cod_data_source_file ja6b03346_si_002.cif
_cod_data_source_block 2
_cod_original_sg_symbol_H-M 'P 21/n'
_cod_database_code 4130431
_shelx_shelxl_version_number 2014/7
_shelx_space_group_comment
;
The symmetry employed for this shelxl refinement is uniquely defined
by the following loop, which should always be used as a source of
symmetry information in preference to the above space-group names.
They are only intended as comments.
;

loop_
_space_group_symop_operation_xyz
'x, y, z'
'-x+1/2, y+1/2, -z+1/2'
'-x, -y, -z'
'x-1/2, -y-1/2, z-1/2'

loop_
_atom_site_label
_atom_site_type_symbol
_atom_site_fract_x
_atom_site_fract_y
_atom_site_fract_z
_atom_site_U_iso_or_equiv
_atom_site_adp_type
_atom_site_occupancy
_atom_site_site_symmetry_order
_atom_site_calc_flag
_atom_site_refinement_flags_posn
_atom_site_refinement_flags_adp
_atom_site_refinement_flags_occupancy
_atom_site_disorder_assembly
_atom_site_disorder_group
Fe1 Fe 0.70798(3) 0.23830(2) 0.45613(2) 0.01741(10) Uani 1 1 d . . . . .
C1 C 0.54069(19) 0.13849(12) 0.47423(16) 0.0237(5) Uani 1 1 d . . . . .
H1 H 0.5944 0.1066 0.4706 0.028 Uiso 1 1 calc R U . . .
C2 C 0.4381(2) 0.11843(14) 0.48258(17) 0.0287(6) Uani 1 1 d . . . . .
H2 H 0.4216 0.0735 0.4846 0.034 Uiso 1 1 calc R U . . .
C3 C 0.3594(2) 0.16483(14) 0.48796(18) 0.0316(6) Uani 1 1 d . . . . .
H3 H 0.2889 0.1522 0.4963 0.038 Uiso 1 1 calc R U . . .
C4 C 0.3850(2) 0.22949(14) 0.48101(18) 0.0296(6) Uani 1 1 d . . . . .
H4 H 0.3319 0.2620 0.4826 0.035 Uiso 1 1 calc R U . . .
C5 C 0.48959(19) 0.24633(13) 0.47170(17) 0.0243(5) Uani 1 1 d . . . . .
C6 C 0.52385(19) 0.31606(12) 0.46579(18) 0.0257(5) Uani 1 1 d . . . . .
H6A H 0.4705 0.3401 0.4247 0.031 Uiso 1 1 calc R U . . .
H6B H 0.5277 0.3364 0.5261 0.031 Uiso 1 1 calc R U . . .
C7 C 0.6215(2) 0.33353(12) 0.33183(16) 0.0244(5) Uani 1 1 d . . . . .
H7A H 0.5536 0.3564 0.3128 0.029 Uiso 1 1 calc R U . . .
H7B H 0.6809 0.3619 0.3183 0.029 Uiso 1 1 calc R U . . .
C8 C 0.62477(18) 0.27082(12) 0.28080(17) 0.0228(5) Uani 1 1 d . . . . .
C9 C 0.5863(2) 0.26481(13) 0.19016(18) 0.0289(6) Uani 1 1 d . . . . .
H9 H 0.5550 0.3009 0.1575 0.035 Uiso 1 1 calc R U . . .
C10 C 0.5941(2) 0.20548(14) 0.14806(18) 0.0305(6) Uani 1 1 d . . . . .
H10 H 0.5686 0.2005 0.0860 0.037 Uiso 1 1 calc R U . . .
C11 C 0.63919(19) 0.15360(13) 0.19693(17) 0.0264(5) Uani 1 1 d . . . . .
H11 H 0.6447 0.1124 0.1693 0.032 Uiso 1 1 calc R U . . .
C12 C 0.67625(18) 0.16269(12) 0.28690(16) 0.0218(5) Uani 1 1 d . . . . .
H12 H 0.7068 0.1269 0.3208 0.026 Uiso 1 1 calc R U . . .
C13 C 0.70561(19) 0.36485(12) 0.48646(17) 0.0226(5) Uani 1 1 d . . . . .
H13 H 0.6794 0.4107 0.4840 0.027 Uiso 1 1 calc R U . . .
C14 C 0.81265(19) 0.35820(12) 0.45170(16) 0.0218(5) Uani 1 1 d . . . . .
C15 C 0.8810(2) 0.40964(12) 0.44663(17) 0.0260(5) Uani 1 1 d . . . . .
H15 H 0.8607 0.4523 0.4616 0.031 Uiso 1 1 calc R U . . .
C16 C 0.9800(2) 0.39762(13) 0.41922(17) 0.0279(5) Uani 1 1 d . . . . .
H16 H 1.0309 0.4315 0.4177 0.033 Uiso 1 1 calc R U . . .
C17 C 1.00332(19) 0.33518(13) 0.39407(17) 0.0260(5) Uani 1 1 d . . . . .
H17 H 1.0705 0.3261 0.3741 0.031 Uiso 1 1 calc R U . . .
C18 C 0.92936(18) 0.28562(12) 0.39774(16) 0.0209(5) Uani 1 1 d . . . . .
C19 C 0.95408(18) 0.22084(12) 0.36135(17) 0.0218(5) Uani 1 1 d . . . . .
C20 C 0.91392(17) 0.20123(12) 0.27547(16) 0.0216(5) Uani 1 1 d . . . . .
C21 C 0.93762(18) 0.14237(12) 0.23769(17) 0.0235(5) Uani 1 1 d . . . . .
H21 H 0.9064 0.1304 0.1790 0.028 Uiso 1 1 calc R U . . .
C22 C 1.00840(18) 0.10136(12) 0.28832(17) 0.0246(5) Uani 1 1 d . . . . .
C23 C 1.05537(19) 0.12019(12) 0.37356(17) 0.0244(5) Uani 1 1 d . . . . .
H23 H 1.1059 0.0931 0.4076 0.029 Uiso 1 1 calc R U . . .
C24 C 1.02700(19) 0.17844(13) 0.40669(16) 0.0243(5) Uani 1 1 d . . . . .
C25 C 0.9870(2) 0.01939(14) 0.1752(2) 0.0358(6) Uani 1 1 d . . . . .
H25A H 0.9097 0.0176 0.1770 0.054 Uiso 1 1 calc R U . . .
H25B H 1.0135 -0.0241 0.1633 0.054 Uiso 1 1 calc R U . . .
H25C H 1.0030 0.0490 0.1272 0.054 Uiso 1 1 calc R U . . .
C26 C 0.72096(18) 0.33861(11) 0.58143(17) 0.0217(5) Uani 1 1 d . . . . .
C27 C 0.73660(19) 0.37764(12) 0.65691(17) 0.0261(5) Uani 1 1 d . . . . .
H27 H 0.7346 0.4236 0.6517 0.031 Uiso 1 1 calc R U . . .
C28 C 0.7554(2) 0.34798(13) 0.74073(18) 0.0291(6) Uani 1 1 d . . . . .
H28 H 0.7707 0.3732 0.7939 0.035 Uiso 1 1 calc R U . . .
C29 C 0.7513(2) 0.28091(13) 0.74531(18) 0.0270(5) Uani 1 1 d . . . . .
H29 H 0.7617 0.2598 0.8022 0.032 Uiso 1 1 calc R U . . .
C30 C 0.73206(18) 0.24432(12) 0.66664(16) 0.0211(5) Uani 1 1 d . . . . .
C31 C 0.70917(18) 0.17394(12) 0.67517(15) 0.0203(5) Uani 1 1 d . . . . .
C32 C 0.60490(18) 0.15393(12) 0.67961(16) 0.0215(5) Uani 1 1 d . . . . .
C33 C 0.57393(18) 0.09111(12) 0.69270(16) 0.0226(5) Uani 1 1 d . . . . .
H33 H 0.5011 0.0801 0.6945 0.027 Uiso 1 1 calc R U . . .
C34 C 0.65332(19) 0.04439(12) 0.70311(16) 0.0226(5) Uani 1 1 d . . . . .
C35 C 0.76025(19) 0.06131(12) 0.70250(17) 0.0244(5) Uani 1 1 d . . . . .
H35 H 0.8148 0.0294 0.7104 0.029 Uiso 1 1 calc R U . . .
C36 C 0.78420(18) 0.12506(12) 0.69016(16) 0.0232(5) Uani 1 1 d . . . . .
C37 C 0.5303(2) -0.03887(14) 0.7305(2) 0.0380(7) Uani 1 1 d . . . . .
H37A H 0.5109 -0.0164 0.7841 0.057 Uiso 1 1 calc R U . . .
H37B H 0.5285 -0.0859 0.7403 0.057 Uiso 1 1 calc R U . . .
H37C H 0.4794 -0.0273 0.6783 0.057 Uiso 1 1 calc R U . . .
C38 C 0.83844(18) 0.11428(12) 0.49697(16) 0.0227(5) Uani 1 1 d . . . . .
C39 C 0.9025(2) 0.05646(13) 0.51844(19) 0.0305(6) Uani 1 1 d . . . . .
H39A H 0.9687 0.0685 0.5557 0.046 Uiso 1 1 calc R U . . .
H39B H 0.9196 0.0362 0.4625 0.046 Uiso 1 1 calc R U . . .
H39C H 0.8624 0.0258 0.5516 0.046 Uiso 1 1 calc R U . . .
N1 N 0.56753(15) 0.20186(10) 0.47105(13) 0.0209(4) Uani 1 1 d . . . . .
N2 N 0.63077(15) 0.32009(10) 0.43165(13) 0.0208(4) Uani 1 1 d . . . . .
N3 N 0.67061(15) 0.22049(10) 0.32821(13) 0.0196(4) Uani 1 1 d . . . . .
N4 N 0.83464(15) 0.29603(9) 0.43079(13) 0.0188(4) Uani 1 1 d . . . . .
N5 N 0.72291(15) 0.27267(9) 0.58435(13) 0.0197(4) Uani 1 1 d . . . . .
N6 N 0.78886(15) 0.15984(10) 0.48174(13) 0.0196(4) Uani 1 1 d . . . . .
O1 O 1.03808(14) 0.04234(9) 0.26023(13) 0.0301(4) Uani 1 1 d . . . . .
O2 O 0.63501(14) -0.01999(8) 0.71441(13) 0.0291(4) Uani 1 1 d . . . . .
F1 F 0.84848(11) 0.24202(7) 0.22516(9) 0.0240(3) Uani 1 1 d . . . . .
F2 F 1.07182(12) 0.19627(8) 0.49013(10) 0.0324(3) Uani 1 1 d . . . . .
F3 F 0.52847(11) 0.20010(7) 0.67003(10) 0.0266(3) Uani 1 1 d . . . . .
F4 F 0.88890(11) 0.14190(7) 0.69290(11) 0.0304(3) Uani 1 1 d . . . . .
Cl1 Cl 0.77847(5) 0.07183(3) -0.03898(4) 0.02881(14) Uani 0.53(5) 1 d D U P A 1
O3 O 0.7506(15) 0.0951(10) 0.0443(8) 0.065(3) Uani 0.53(5) 1 d D U P A 1
O4 O 0.7039(17) 0.0243(10) -0.0777(16) 0.039(3) Uani 0.53(5) 1 d D U P A 1
O5 O 0.7775(15) 0.1265(6) -0.1000(9) 0.039(3) Uani 0.53(5) 1 d D U P A 1
O6 O 0.8820(9) 0.0432(10) -0.0242(14) 0.052(3) Uani 0.53(5) 1 d D U P A 1
Cl1' Cl 0.77847(5) 0.07183(3) -0.03898(4) 0.02881(14) Uani 0.47(5) 1 d D U P A 2
O3' O 0.7475(13) 0.0747(14) 0.0505(8) 0.058(3) Uani 0.47(5) 1 d D U P A 2
O4' O 0.7127(19) 0.0236(10) -0.0889(18) 0.035(3) Uani 0.47(5) 1 d D U P A 2
O5' O 0.7639(16) 0.1330(7) -0.0829(16) 0.049(3) Uani 0.47(5) 1 d D U P A 2
O6' O 0.8868(9) 0.0517(8) -0.0367(14) 0.038(3) Uani 0.47(5) 1 d D U P A 2
Cl2 Cl 0.75566(5) -0.03865(3) 0.34250(5) 0.03477(16) Uani 0.49(2) 1 d D U P B 1
O7 O 0.7077(11) -0.0281(8) 0.4213(7) 0.070(3) Uani 0.49(2) 1 d D U P B 1
O8 O 0.6912(13) -0.0702(7) 0.2727(9) 0.044(2) Uani 0.49(2) 1 d D U P B 1
O9 O 0.8042(9) 0.0188(5) 0.3114(6) 0.047(2) Uani 0.49(2) 1 d D U P B 1
O10 O 0.8617(7) -0.0687(5) 0.3566(10) 0.061(3) Uani 0.49(2) 1 d D U P B 1
Cl2' Cl 0.75566(5) -0.03865(3) 0.34250(5) 0.03477(16) Uani 0.51(2) 1 d D U P B 2
O7' O 0.6896(7) -0.0082(5) 0.4076(6) 0.0390(17) Uani 0.51(2) 1 d D U P B 2
O8' O 0.6900(13) -0.0858(7) 0.2900(10) 0.052(3) Uani 0.51(2) 1 d D U P B 2
O9' O 0.7708(14) 0.0152(5) 0.2896(10) 0.087(3) Uani 0.51(2) 1 d D U P B 2
O10' O 0.8316(7) -0.0777(3) 0.3953(7) 0.048(2) Uani 0.51(2) 1 d D U P B 2

loop_
_atom_site_aniso_label
_atom_site_aniso_U_11
_atom_site_aniso_U_22
_atom_site_aniso_U_33
_atom_site_aniso_U_23
_atom_site_aniso_U_13
_atom_site_aniso_U_12
Fe1 0.01813(18) 0.01507(18) 0.01991(19) -0.00019(15) 0.00595(13) 0.00188(14)
C1 0.0245(12) 0.0243(13) 0.0233(12) 0.0003(10) 0.0063(9) -0.0010(10)
C2 0.0287(13) 0.0313(14) 0.0262(13) 0.0010(11) 0.0038(10) -0.0054(11)
C3 0.0207(12) 0.0427(16) 0.0320(14) 0.0028(13) 0.0052(10) -0.0064(11)
C4 0.0207(12) 0.0380(15) 0.0307(14) 0.0021(12) 0.0062(10) 0.0041(11)
C5 0.0223(12) 0.0291(14) 0.0219(12) 0.0007(10) 0.0046(9) 0.0043(10)
C6 0.0204(12) 0.0265(13) 0.0317(13) -0.0013(11) 0.0088(10) 0.0052(10)
C7 0.0279(12) 0.0215(12) 0.0242(12) 0.0031(10) 0.0037(10) 0.0072(10)
C8 0.0201(11) 0.0241(13) 0.0251(12) 0.0023(10) 0.0065(9) 0.0036(9)
C9 0.0307(13) 0.0320(14) 0.0247(13) 0.0027(11) 0.0059(10) 0.0061(11)
C10 0.0330(14) 0.0373(16) 0.0210(12) -0.0009(11) 0.0031(10) 0.0019(12)
C11 0.0280(12) 0.0272(13) 0.0254(13) -0.0036(11) 0.0099(10) -0.0036(10)
C12 0.0207(11) 0.0213(12) 0.0247(12) -0.0010(10) 0.0078(9) -0.0010(9)
C13 0.0262(12) 0.0166(11) 0.0264(13) 0.0012(10) 0.0083(10) 0.0019(9)
C14 0.0258(12) 0.0206(12) 0.0198(12) 0.0022(10) 0.0057(9) 0.0010(9)
C15 0.0345(13) 0.0182(12) 0.0258(13) -0.0010(10) 0.0058(10) -0.0011(10)
C16 0.0299(13) 0.0242(13) 0.0305(14) 0.0007(11) 0.0077(10) -0.0075(10)
C17 0.0231(12) 0.0302(14) 0.0258(13) 0.0005(11) 0.0077(10) -0.0020(10)
C18 0.0226(11) 0.0224(12) 0.0182(11) 0.0007(10) 0.0043(9) 0.0002(9)
C19 0.0205(11) 0.0210(12) 0.0259(12) -0.0010(10) 0.0110(9) -0.0006(9)
C20 0.0157(10) 0.0247(12) 0.0256(12) 0.0040(10) 0.0079(9) 0.0019(9)
C21 0.0227(11) 0.0258(13) 0.0232(12) -0.0037(10) 0.0077(9) -0.0020(10)
C22 0.0223(11) 0.0237(13) 0.0300(13) -0.0026(11) 0.0124(10) 0.0008(10)
C23 0.0224(11) 0.0235(13) 0.0286(13) 0.0032(11) 0.0075(9) 0.0045(10)
C24 0.0232(12) 0.0300(14) 0.0205(12) -0.0011(11) 0.0059(9) 0.0003(10)
C25 0.0409(15) 0.0293(15) 0.0373(16) -0.0104(13) 0.0049(12) 0.0032(12)
C26 0.0219(11) 0.0177(11) 0.0272(13) 0.0000(10) 0.0105(9) 0.0008(9)
C27 0.0313(13) 0.0186(12) 0.0306(13) -0.0053(11) 0.0125(10) -0.0035(10)
C28 0.0367(14) 0.0255(14) 0.0266(13) -0.0064(11) 0.0098(11) -0.0067(11)
C29 0.0330(13) 0.0257(13) 0.0233(12) -0.0018(11) 0.0079(10) -0.0038(10)
C30 0.0204(11) 0.0215(12) 0.0226(12) -0.0002(10) 0.0078(9) 0.0005(9)
C31 0.0226(11) 0.0218(12) 0.0171(11) -0.0011(10) 0.0045(9) -0.0009(9)
C32 0.0238(11) 0.0230(12) 0.0184(11) 0.0005(10) 0.0061(9) 0.0051(9)
C33 0.0204(11) 0.0262(13) 0.0218(12) -0.0004(10) 0.0054(9) -0.0038(9)
C34 0.0276(12) 0.0184(12) 0.0223(12) 0.0000(10) 0.0054(9) -0.0033(9)
C35 0.0229(12) 0.0214(12) 0.0293(13) 0.0000(10) 0.0043(9) 0.0032(10)
C36 0.0178(11) 0.0286(13) 0.0237(12) 0.0009(11) 0.0043(9) -0.0017(10)
C37 0.0394(15) 0.0260(14) 0.0518(18) -0.0033(14) 0.0189(13) -0.0098(12)
C38 0.0229(11) 0.0223(13) 0.0236(12) 0.0005(10) 0.0066(9) 0.0004(10)
C39 0.0306(13) 0.0262(14) 0.0355(15) 0.0034(12) 0.0074(11) 0.0102(11)
N1 0.0220(10) 0.0225(10) 0.0190(10) -0.0010(8) 0.0053(7) -0.0010(8)
N2 0.0211(10) 0.0182(10) 0.0242(10) 0.0025(8) 0.0070(8) 0.0049(8)
N3 0.0187(9) 0.0200(10) 0.0210(10) 0.0007(8) 0.0063(7) 0.0001(8)
N4 0.0208(9) 0.0178(10) 0.0186(9) -0.0002(8) 0.0050(7) 0.0002(8)
N5 0.0197(9) 0.0169(10) 0.0235(10) -0.0016(8) 0.0071(8) 0.0009(7)
N6 0.0197(9) 0.0185(10) 0.0216(10) -0.0003(8) 0.0064(7) -0.0006(8)
O1 0.0326(10) 0.0239(9) 0.0343(10) -0.0060(8) 0.0055(8) 0.0062(7)
O2 0.0317(9) 0.0194(9) 0.0371(10) 0.0016(8) 0.0076(8) -0.0030(7)
F1 0.0228(7) 0.0246(7) 0.0254(7) 0.0034(6) 0.0059(5) 0.0034(5)
F2 0.0372(8) 0.0335(9) 0.0253(8) -0.0033(7) -0.0008(6) 0.0080(7)
F3 0.0235(7) 0.0232(7) 0.0347(8) 0.0013(6) 0.0094(6) 0.0064(6)
F4 0.0191(7) 0.0308(8) 0.0417(9) 0.0036(7) 0.0046(6) -0.0022(6)
Cl1 0.0268(3) 0.0300(3) 0.0309(3) -0.0046(3) 0.0087(2) 0.0015(2)
O3 0.097(6) 0.060(6) 0.042(4) -0.012(4) 0.029(3) 0.017(5)
O4 0.036(4) 0.033(4) 0.049(6) -0.001(4) 0.008(5) -0.006(3)
O5 0.052(5) 0.029(4) 0.035(4) 0.003(3) -0.001(3) -0.016(4)
O6 0.035(4) 0.067(7) 0.053(5) 0.009(4) -0.001(4) 0.013(4)
Cl1' 0.0268(3) 0.0300(3) 0.0309(3) -0.0046(3) 0.0087(2) 0.0015(2)
O3' 0.061(4) 0.079(9) 0.038(4) -0.022(4) 0.028(3) 0.006(5)
O4' 0.042(5) 0.023(4) 0.042(5) -0.003(3) 0.016(4) -0.008(3)
O5' 0.044(4) 0.024(3) 0.079(8) -0.005(4) 0.003(5) 0.008(3)
O6' 0.027(4) 0.031(4) 0.059(6) 0.001(4) 0.021(4) 0.005(3)
Cl2 0.0270(3) 0.0303(3) 0.0479(4) 0.0048(3) 0.0081(3) -0.0036(2)
O7 0.071(6) 0.098(7) 0.045(4) 0.001(4) 0.032(4) -0.031(5)
O8 0.036(3) 0.045(5) 0.050(5) -0.006(4) -0.003(3) -0.005(3)
O9 0.062(4) 0.040(3) 0.041(3) 0.003(3) 0.013(3) -0.023(3)
O10 0.038(4) 0.064(4) 0.077(6) -0.013(4) -0.010(3) 0.011(3)
Cl2' 0.0270(3) 0.0303(3) 0.0479(4) 0.0048(3) 0.0081(3) -0.0036(2)
O7' 0.035(3) 0.046(4) 0.036(3) 0.000(3) 0.005(2) 0.005(2)
O8' 0.036(3) 0.064(7) 0.058(5) -0.016(5) 0.005(3) -0.011(4)
O9' 0.115(8) 0.046(4) 0.111(7) 0.031(5) 0.057(6) 0.010(4)
O10' 0.037(3) 0.034(3) 0.071(5) 0.002(3) -0.005(3) 0.008(2)

loop_
_atom_type_symbol
_atom_type_description
_atom_type_scat_dispersion_real
_atom_type_scat_dispersion_imag
_atom_type_scat_source
C C 0.0181 0.0091 'International Tables Vol C Tables 4.2.6.8 and 6.1.1.4'
H H 0.0000 0.0000 'International Tables Vol C Tables 4.2.6.8 and 6.1.1.4'
N N 0.0311 0.0180 'International Tables Vol C Tables 4.2.6.8 and 6.1.1.4'
O O 0.0492 0.0322 'International Tables Vol C Tables 4.2.6.8 and 6.1.1.4'
F F 0.0727 0.0534 'International Tables Vol C Tables 4.2.6.8 and 6.1.1.4'
Cl Cl 0.3639 0.7018 'International Tables Vol C Tables 4.2.6.8 and 6.1.1.4'
Fe Fe -1.1336 3.1974 'International Tables Vol C Tables 4.2.6.8 and 6.1.1.4'

loop_
_geom_angle_atom_site_label_1
_geom_angle_atom_site_label_2
_geom_angle_atom_site_label_3
_geom_angle
N6 Fe1 N3 95.66(8)
N6 Fe1 N2 177.75(9)
N3 Fe1 N2 85.45(8)
N6 Fe1 N1 96.94(8)
N3 Fe1 N1 85.44(8)
N2 Fe1 N1 85.09(8)
N6 Fe1 N5 96.70(8)
N3 Fe1 N5 167.41(8)
N2 Fe1 N5 82.27(8)
N1 Fe1 N5 90.71(8)
N6 Fe1 N4 96.69(8)
N3 Fe1 N4 91.90(8)
N2 Fe1 N4 81.30(8)
N1 Fe1 N4 166.30(8)
N5 Fe1 N4 89.03(8)
N1 C1 C2 122.3(2)
N1 C1 H1 118.8
C2 C1 H1 118.8
C1 C2 C3 119.0(3)
C1 C2 H2 120.5
C3 C2 H2 120.5
C4 C3 C2 119.1(2)
C4 C3 H3 120.4
C2 C3 H3 120.4
C3 C4 C5 118.9(2)
C3 C4 H4 120.5
C5 C4 H4 120.5
N1 C5 C4 122.4(2)
N1 C5 C6 115.8(2)
C4 C5 C6 121.8(2)
N2 C6 C5 110.40(19)
N2 C6 H6A 109.6
C5 C6 H6A 109.6
N2 C6 H6B 109.6
C5 C6 H6B 109.6
H6A C6 H6B 108.1
C8 C7 N2 109.9(2)
C8 C7 H7A 109.7
N2 C7 H7A 109.7
C8 C7 H7B 109.7
N2 C7 H7B 109.7
H7A C7 H7B 108.2
N3 C8 C9 121.5(2)
N3 C8 C7 115.5(2)
C9 C8 C7 122.9(2)
C10 C9 C8 119.1(2)
C10 C9 H9 120.5
C8 C9 H9 120.5
C11 C10 C9 119.4(2)
C11 C10 H10 120.3
C9 C10 H10 120.3
C10 C11 C12 118.8(2)
C10 C11 H11 120.6
C12 C11 H11 120.6
N3 C12 C11 122.3(2)
N3 C12 H12 118.8
C11 C12 H12 118.8
N2 C13 C14 106.83(19)
N2 C13 C26 107.32(19)
C14 C13 C26 105.58(19)
N2 C13 H13 112.2
C14 C13 H13 112.2
C26 C13 H13 112.2
N4 C14 C15 124.7(2)
N4 C14 C13 112.4(2)
C15 C14 C13 122.8(2)
C14 C15 C16 118.2(2)
C14 C15 H15 120.9
C16 C15 H15 120.9
C17 C16 C15 118.4(2)
C17 C16 H16 120.8
C15 C16 H16 120.8
C16 C17 C18 120.6(2)
C16 C17 H17 119.7
C18 C17 H17 119.7
N4 C18 C17 121.4(2)
N4 C18 C19 120.2(2)
C17 C18 C19 118.4(2)
C20 C19 C24 114.8(2)
C20 C19 C18 122.1(2)
C24 C19 C18 122.8(2)
F1 C20 C19 118.1(2)
F1 C20 C21 117.9(2)
C19 C20 C21 124.1(2)
C20 C21 C22 117.8(2)
C20 C21 H21 121.1
C22 C21 H21 121.1
O1 C22 C21 124.2(2)
O1 C22 C23 115.4(2)
C21 C22 C23 120.4(2)
C24 C23 C22 118.4(2)
C24 C23 H23 120.8
C22 C23 H23 120.8
F2 C24 C23 118.2(2)
F2 C24 C19 117.4(2)
C23 C24 C19 124.4(2)
O1 C25 H25A 109.5
O1 C25 H25B 109.5
H25A C25 H25B 109.5
O1 C25 H25C 109.5
H25A C25 H25C 109.5
H25B C25 H25C 109.5
N5 C26 C27 123.8(2)
N5 C26 C13 112.8(2)
C27 C26 C13 123.3(2)
C26 C27 C28 118.2(2)
C26 C27 H27 120.9
C28 C27 H27 120.9
C29 C28 C27 118.7(2)
C29 C28 H28 120.6
C27 C28 H28 120.6
C28 C29 C30 120.1(2)
C28 C29 H29 119.9
C30 C29 H29 119.9
N5 C30 C29 121.3(2)
N5 C30 C31 120.1(2)
C29 C30 C31 118.2(2)
C36 C31 C32 114.3(2)
C36 C31 C30 126.0(2)
C32 C31 C30 119.2(2)
F3 C32 C33 117.9(2)
F3 C32 C31 117.1(2)
C33 C32 C31 125.0(2)
C32 C33 C34 117.2(2)
C32 C33 H33 121.4
C34 C33 H33 121.4
O2 C34 C33 124.1(2)
O2 C34 C35 115.0(2)
C33 C34 C35 120.9(2)
C36 C35 C34 118.1(2)
C36 C35 H35 121.0
C34 C35 H35 121.0
F4 C36 C35 118.1(2)
F4 C36 C31 117.6(2)
C35 C36 C31 124.4(2)
O2 C37 H37A 109.5
O2 C37 H37B 109.5
H37A C37 H37B 109.5
O2 C37 H37C 109.5
H37A C37 H37C 109.5
H37B C37 H37C 109.5
N6 C38 C39 178.8(3)
C38 C39 H39A 109.5
C38 C39 H39B 109.5
H39A C39 H39B 109.5
C38 C39 H39C 109.5
H39A C39 H39C 109.5
H39B C39 H39C 109.5
C5 N1 C1 118.1(2)
C5 N1 Fe1 114.27(17)
C1 N1 Fe1 127.42(16)
C13 N2 C6 112.60(18)
C13 N2 C7 113.58(18)
C6 N2 C7 112.15(19)
C13 N2 Fe1 99.20(14)
C6 N2 Fe1 109.66(15)
C7 N2 Fe1 108.80(14)
C12 N3 C8 118.8(2)
C12 N3 Fe1 126.58(17)
C8 N3 Fe1 114.22(16)
C14 N4 C18 116.4(2)
C14 N4 Fe1 108.61(15)
C18 N4 Fe1 135.00(16)
C30 N5 C26 117.4(2)
C30 N5 Fe1 134.01(16)
C26 N5 Fe1 108.60(16)
C38 N6 Fe1 178.59(19)
C22 O1 C25 117.3(2)
C34 O2 C37 117.5(2)
O3 Cl1 O6 108.7(9)
O3 Cl1 O4 111.6(10)
O6 Cl1 O4 109.1(10)
O3 Cl1 O5 107.7(7)
O6 Cl1 O5 111.1(8)
O4 Cl1 O5 108.7(10)
O5' Cl1' O6' 109.9(9)
O5' Cl1' O3' 111.0(8)
O6' Cl1' O3' 110.7(9)
O5' Cl1' O4' 109.6(12)
O6' Cl1' O4' 107.7(11)
O3' Cl1' O4' 107.8(11)
O7 Cl2 O8 115.2(9)
O7 Cl2 O9 112.7(7)
O8 Cl2 O9 111.9(6)
O7 Cl2 O10 114.9(5)
O8 Cl2 O10 110.6(8)
O9 Cl2 O10 88.8(9)
O9' Cl2' O10' 129.8(11)
O9' Cl2' O8' 109.7(7)
O10' Cl2' O8' 103.2(7)
O9' Cl2' O7' 99.2(6)
O10' Cl2' O7' 105.6(5)
O8' Cl2' O7' 107.9(8)

loop_
_geom_bond_atom_site_label_1
_geom_bond_atom_site_label_2
_geom_bond_distance
Fe1 N6 1.927(2)
Fe1 N3 1.949(2)
Fe1 N2 1.9599(19)
Fe1 N1 1.9614(19)
Fe1 N5 2.030(2)
Fe1 N4 2.0626(19)
C1 N1 1.351(3)
C1 C2 1.378(3)
C1 H1 0.9500
C2 C3 1.388(4)
C2 H2 0.9500
C3 C4 1.378(4)
C3 H3 0.9500
C4 C5 1.387(3)
C4 H4 0.9500
C5 N1 1.345(3)
C5 C6 1.506(4)
C6 N2 1.499(3)
C6 H6A 0.9900
C6 H6B 0.9900
C7 C8 1.503(3)
C7 N2 1.507(3)
C7 H7A 0.9900
C7 H7B 0.9900
C8 N3 1.348(3)
C8 C9 1.390(4)
C9 C10 1.384(4)
C9 H9 0.9500
C10 C11 1.380(4)
C10 H10 0.9500
C11 C12 1.383(3)
C11 H11 0.9500
C12 N3 1.347(3)
C12 H12 0.9500
C13 N2 1.494(3)
C13 C14 1.509(3)
C13 C26 1.509(3)
C13 H13 1.0000
C14 N4 1.355(3)
C14 C15 1.374(3)
C15 C16 1.382(3)
C15 H15 0.9500
C16 C17 1.382(4)
C16 H16 0.9500
C17 C18 1.389(3)
C17 H17 0.9500
C18 N4 1.362(3)
C18 C19 1.488(3)
C19 C20 1.384(3)
C19 C24 1.387(3)
C20 F1 1.345(3)
C20 C21 1.385(3)
C21 C22 1.388(4)
C21 H21 0.9500
C22 O1 1.354(3)
C22 C23 1.395(4)
C23 C24 1.362(3)
C23 H23 0.9500
C24 F2 1.358(3)
C25 O1 1.436(3)
C25 H25A 0.9800
C25 H25B 0.9800
C25 H25C 0.9800
C26 N5 1.360(3)
C26 C27 1.380(3)
C27 C28 1.389(4)
C27 H27 0.9500
C28 C29 1.385(4)
C28 H28 0.9500
C29 C30 1.393(3)
C29 H29 0.9500
C30 N5 1.354(3)
C30 C31 1.487(3)
C31 C36 1.383(3)
C31 C32 1.388(3)
C32 F3 1.350(3)
C32 C33 1.373(3)
C33 C34 1.385(3)
C33 H33 0.9500
C34 O2 1.361(3)
C34 C35 1.395(3)
C35 C36 1.365(3)
C35 H35 0.9500
C36 F4 1.362(3)
C37 O2 1.425(3)
C37 H37A 0.9800
C37 H37B 0.9800
C37 H37C 0.9800
C38 N6 1.136(3)
C38 C39 1.455(3)
C39 H39A 0.9800
C39 H39B 0.9800
C39 H39C 0.9800
Cl1 O3 1.415(9)
Cl1 O6 1.427(9)
Cl1 O4 1.432(9)
Cl1 O5 1.448(8)
Cl1' O5' 1.423(10)
Cl1' O6' 1.425(9)
Cl1' O3' 1.437(9)
Cl1' O4' 1.445(10)
Cl2 O7 1.401(8)
Cl2 O8 1.404(9)
Cl2 O9 1.435(7)
Cl2 O10 1.468(7)
Cl2' O9' 1.389(8)
Cl2' O10' 1.419(5)
Cl2' O8' 1.447(9)
Cl2' O7' 1.491(7)

loop_
_geom_torsion_atom_site_label_1
_geom_torsion_atom_site_label_2
_geom_torsion_atom_site_label_3
_geom_torsion_atom_site_label_4
_geom_torsion
N1 C1 C2 C3 0.0(4)
C1 C2 C3 C4 2.7(4)
C2 C3 C4 C5 -2.0(4)
C3 C4 C5 N1 -1.4(4)
C3 C4 C5 C6 -178.6(2)
N1 C5 C6 N2 17.8(3)
C4 C5 C6 N2 -164.8(2)
N2 C7 C8 N3 -22.1(3)
N2 C7 C8 C9 159.7(2)
N3 C8 C9 C10 0.8(4)
C7 C8 C9 C10 178.9(2)
C8 C9 C10 C11 0.4(4)
C9 C10 C11 C12 -0.5(4)
C10 C11 C12 N3 -0.5(4)
N2 C13 C14 N4 -39.1(3)
C26 C13 C14 N4 74.9(3)
N2 C13 C14 C15 143.9(2)
C26 C13 C14 C15 -102.1(3)
N4 C14 C15 C16 -0.7(4)
C13 C14 C15 C16 175.9(2)
C14 C15 C16 C17 3.1(4)
C15 C16 C17 C18 -1.0(4)
C16 C17 C18 N4 -3.7(4)
C16 C17 C18 C19 174.0(2)
N4 C18 C19 C20 80.0(3)
C17 C18 C19 C20 -97.8(3)
N4 C18 C19 C24 -106.8(3)
C17 C18 C19 C24 75.5(3)
C24 C19 C20 F1 -175.48(19)
C18 C19 C20 F1 -1.7(3)
C24 C19 C20 C21 4.0(3)
C18 C19 C20 C21 177.7(2)
F1 C20 C21 C22 177.56(19)
C19 C20 C21 C22 -1.9(4)
C20 C21 C22 O1 179.5(2)
C20 C21 C22 C23 -1.4(3)
O1 C22 C23 C24 -178.5(2)
C21 C22 C23 C24 2.4(3)
C22 C23 C24 F2 179.2(2)
C22 C23 C24 C19 0.0(4)
C20 C19 C24 F2 177.8(2)
C18 C19 C24 F2 4.1(3)
C20 C19 C24 C23 -3.0(3)
C18 C19 C24 C23 -176.7(2)
N2 C13 C26 N5 36.5(3)
C14 C13 C26 N5 -77.1(2)
N2 C13 C26 C27 -146.5(2)
C14 C13 C26 C27 99.9(3)
N5 C26 C27 C28 0.0(4)
C13 C26 C27 C28 -176.7(2)
C26 C27 C28 C29 -3.8(4)
C27 C28 C29 C30 2.0(4)
C28 C29 C30 N5 3.8(4)
C28 C29 C30 C31 -169.3(2)
N5 C30 C31 C36 102.4(3)
C29 C30 C31 C36 -84.5(3)
N5 C30 C31 C32 -85.8(3)
C29 C30 C31 C32 87.3(3)
C36 C31 C32 F3 176.8(2)
C30 C31 C32 F3 4.1(3)
C36 C31 C32 C33 -3.4(4)
C30 C31 C32 C33 -176.0(2)
F3 C32 C33 C34 -179.5(2)
C31 C32 C33 C34 0.7(4)
C32 C33 C34 O2 -178.4(2)
C32 C33 C34 C35 1.6(4)
O2 C34 C35 C36 179.1(2)
C33 C34 C35 C36 -0.9(4)
C34 C35 C36 F4 177.6(2)
C34 C35 C36 C31 -2.3(4)
C32 C31 C36 F4 -175.7(2)
C30 C31 C36 F4 -3.6(4)
C32 C31 C36 C35 4.2(4)
C30 C31 C36 C35 176.3(2)
C4 C5 N1 C1 4.0(4)
C6 C5 N1 C1 -178.6(2)
C4 C5 N1 Fe1 179.6(2)
C6 C5 N1 Fe1 -3.0(3)
C2 C1 N1 C5 -3.3(4)
C2 C1 N1 Fe1 -178.20(18)
C14 C13 N2 C6 173.52(19)
C26 C13 N2 C6 60.7(2)
C14 C13 N2 C7 -57.6(2)
C26 C13 N2 C7 -170.48(18)
C14 C13 N2 Fe1 57.64(18)
C26 C13 N2 Fe1 -55.20(18)
C5 C6 N2 C13 -133.0(2)
C5 C6 N2 C7 97.4(2)
C5 C6 N2 Fe1 -23.6(2)
C8 C7 N2 C13 135.9(2)
C8 C7 N2 C6 -95.0(2)
C8 C7 N2 Fe1 26.5(2)
C11 C12 N3 C8 1.7(3)
C11 C12 N3 Fe1 174.25(17)
C9 C8 N3 C12 -1.9(3)
C7 C8 N3 C12 179.9(2)
C9 C8 N3 Fe1 -175.28(19)
C7 C8 N3 Fe1 6.5(3)
C15 C14 N4 C18 -3.8(4)
C13 C14 N4 C18 179.2(2)
C15 C14 N4 Fe1 177.3(2)
C13 C14 N4 Fe1 0.4(2)
C17 C18 N4 C14 6.0(3)
C19 C18 N4 C14 -171.7(2)
C17 C18 N4 Fe1 -175.57(18)
C19 C18 N4 Fe1 6.7(4)
C29 C30 N5 C26 -7.4(3)
C31 C30 N5 C26 165.5(2)
C29 C30 N5 Fe1 173.94(18)
C31 C30 N5 Fe1 -13.2(3)
C27 C26 N5 C30 5.6(3)
C13 C26 N5 C30 -177.42(19)
C27 C26 N5 Fe1 -175.40(19)
C13 C26 N5 Fe1 1.6(2)
C21 C22 O1 C25 -4.4(3)
C23 C22 O1 C25 176.5(2)
C33 C34 O2 C37 -10.2(4)
C35 C34 O2 C37 169.8(2)
